data_4100079
loop_
_publ_author_name
'Hulme, Ashley T.'
'Tocher, Derek A.'

_journal_name_full 'Journal of the American Chemical Society'
_journal_paper_doi 10.1021/ja044336a
_journal_year 2005
_chemical_formula_moiety 'C4 H3 F N2 O2'
_chemical_formula_sum 'C4 H3 F N2 O2'
_chemical_formula_weight 130.08
_chemical_name_systematic 5-fluorouracil
_space_group_crystal_system triclinic
_space_group_IT_number 2
_space_group_name_Hall '-P 1'
_space_group_name_H-M_alt 'P -1'
_cell_angle_alpha 99.119(2)
_cell_angle_beta 100.021(3)
_cell_angle_gamma 90.017(2)
_cell_formula_units_Z 8
_cell_length_a 8.6329(12)
_cell_length_b 9.1560(13)
_cell_length_c 12.5796(18)
_cell_measurement_temperature 150(2)
_cell_volume 966.4(2)
_cod_depositor_comments
;
 Updating space group information.

 Antanas Vaitkus,
 2018-06-07
;
_cod_database_code 4100079

loop_
_space_group_symop_id
_space_group_symop_operation_xyz
1 x,y,z
2 -x,-y,-z

loop_
_atom_site_label
_atom_site_type_symbol
_atom_site_fract_x
_atom_site_fract_y
_atom_site_fract_z
_atom_site_U_iso_or_equiv
_atom_site_adp_type
_atom_site_occupancy
_atom_site_symmetry_multiplicity
_atom_site_calc_flag
_atom_site_refinement_flags
_atom_site_disorder_assembly
_atom_site_disorder_group
F39 F 0.18915(14) 0.98765(13) 0.93615(9) 0.0281(3) Uani 1 1 d . . .
O38 O 0.28759(16) 0.92851(15) 0.73759(11) 0.0228(3) Uani 1 1 d . . .
O37 O -0.02748(16) 1.28409(15) 0.60987(11) 0.0241(3) Uani 1 1 d . . .
N33 N 0.12953(19) 1.10691(18) 0.67556(13) 0.0185(3) Uani 1 1 d . . .
H33 H 0.153(3) 1.084(3) 0.616(2) 0.033(7) Uiso 1 1 d . . .
N31 N -0.02310(19) 1.24657(18) 0.78463(13) 0.0198(3) Uani 1 1 d . . .
H31 H -0.089(3) 1.315(3) 0.7955(19) 0.034(7) Uiso 1 1 d . . .
C36 C 0.0296(2) 1.1706(2) 0.86869(15) 0.0204(4) Uani 1 1 d . . .
H36 H -0.011(2) 1.197(2) 0.9332(17) 0.018(5) Uiso 1 1 d . . .
C35 C 0.1347(2) 1.0652(2) 0.85580(15) 0.0194(4) Uani 1 1 d . . .
C34 C 0.1924(2) 1.0259(2) 0.75500(15) 0.0182(4) Uani 1 1 d . . .
C32 C 0.0223(2) 1.2181(2) 0.68517(15) 0.0177(4) Uani 1 1 d . . .
F29 F 0.32888(14) 0.95262(13) 0.27653(9) 0.0279(3) Uani 1 1 d . . .
O28 O 0.23617(15) 1.01753(15) 0.47658(10) 0.0217(3) Uani 1 1 d . . .
O27 O 0.55175(16) 0.66156(15) 0.60461(11) 0.0246(3) Uani 1 1 d . . .
N23 N 0.38942(19) 0.83497(18) 0.53753(13) 0.0187(3) Uani 1 1 d . . .
H23 H 0.361(3) 0.858(3) 0.597(2) 0.039(7) Uiso 1 1 d . . .
N21 N 0.53566(19) 0.68968(18) 0.42684(13) 0.0195(3) Uani 1 1 d . . .
H21 H 0.596(2) 0.622(2) 0.4190(17) 0.020(6) Uiso 1 1 d . . .
C26 C 0.4815(2) 0.7646(2) 0.34306(15) 0.0194(4) Uani 1 1 d . . .
H26 H 0.519(2) 0.735(2) 0.2797(17) 0.017(5) Uiso 1 1 d . . .
C25 C 0.3818(2) 0.8745(2) 0.35693(14) 0.0181(4) Uani 1 1 d . . .
C24 C 0.3274(2) 0.9165(2) 0.45839(14) 0.0164(4) Uani 1 1 d . . .
C22 C 0.4957(2) 0.7234(2) 0.52774(15) 0.0181(4) Uani 1 1 d . . .
F19 F 0.54423(16) 0.16104(14) -0.06838(10) 0.0376(3) Uani 1 1 d . . .
O18 O 0.35008(16) 0.37240(15) -0.14641(10) 0.0217(3) Uani 1 1 d . . .
O17 O 0.25012(16) 0.53593(15) 0.19549(10) 0.0236(3) Uani 1 1 d . . .
N13 N 0.30004(19) 0.45036(17) 0.02492(12) 0.0178(3) Uani 1 1 d . . .
H13 H 0.235(3) 0.511(3) -0.003(2) 0.036(7) Uiso 1 1 d . . .
N11 N 0.42204(19) 0.34999(18) 0.17389(13) 0.0190(3) Uani 1 1 d . . .
H11 H 0.438(2) 0.346(2) 0.2392(18) 0.020(6) Uiso 1 1 d . . .
C16 C 0.4951(2) 0.2514(2) 0.10683(16) 0.0225(4) Uani 1 1 d . . .
H16 H 0.564(3) 0.185(2) 0.1438(18) 0.028(6) Uiso 1 1 d . . .
C15 C 0.4729(2) 0.2557(2) 0.00017(15) 0.0212(4) Uani 1 1 d . . .
C14 C 0.3720(2) 0.3605(2) -0.04856(15) 0.0177(4) Uani 1 1 d . . .
C12 C 0.3194(2) 0.4506(2) 0.13588(15) 0.0172(4) Uani 1 1 d . . .
F9 F 0.13566(13) 0.17203(12) 0.15411(9) 0.0253(3) Uani 1 1 d . . .
O8 O -0.08664(16) 0.36004(15) 0.07256(11) 0.0247(3) Uani 1 1 d . . .
O7 O -0.22441(17) 0.48424(16) 0.40810(11) 0.0265(3) Uani 1 1 d . . .
N3 N -0.15245(19) 0.42072(18) 0.24151(12) 0.0186(3) Uani 1 1 d . . .
H3 H -0.213(3) 0.482(3) 0.2136(19) 0.036(7) Uiso 1 1 d . . .
N1 N -0.02620(19) 0.32324(18) 0.39077(13) 0.0198(3) Uani 1 1 d . . .
H1 H -0.018(3) 0.316(3) 0.458(2) 0.039(7) Uiso 1 1 d . . .
C6 C 0.0669(2) 0.2436(2) 0.32642(16) 0.0201(4) Uani 1 1 d . . .
H6 H 0.140(3) 0.184(2) 0.3614(18) 0.028(6) Uiso 1 1 d . . .
C4 C -0.0654(2) 0.3452(2) 0.16992(15) 0.0181(4) Uani 1 1 d . . .
C5 C 0.0482(2) 0.2516(2) 0.22029(15) 0.0183(4) Uani 1 1 d . . .
C2 C -0.1396(2) 0.4141(2) 0.35124(15) 0.0183(4) Uani 1 1 d . . .

loop_
_atom_site_aniso_label
_atom_site_aniso_U_11
_atom_site_aniso_U_22
_atom_site_aniso_U_33
_atom_site_aniso_U_23
_atom_site_aniso_U_13
_atom_site_aniso_U_12
F39 0.0379(7) 0.0302(7) 0.0189(6) 0.0111(5) 0.0064(5) 0.0129(5)
O38 0.0258(7) 0.0256(8) 0.0181(7) 0.0039(6) 0.0064(6) 0.0116(6)
O37 0.0297(8) 0.0242(7) 0.0196(7) 0.0072(6) 0.0047(6) 0.0084(6)
N33 0.0231(8) 0.0213(8) 0.0121(8) 0.0035(6) 0.0049(6) 0.0066(7)
N31 0.0228(8) 0.0187(8) 0.0192(8) 0.0030(6) 0.0075(7) 0.0094(7)
C36 0.0249(10) 0.0220(10) 0.0153(9) 0.0030(7) 0.0059(8) 0.0033(8)
C35 0.0247(10) 0.0197(10) 0.0149(9) 0.0061(7) 0.0031(7) 0.0030(8)
C34 0.0194(9) 0.0190(9) 0.0158(9) 0.0024(7) 0.0025(7) 0.0025(7)
C32 0.0188(9) 0.0183(9) 0.0160(9) 0.0024(7) 0.0033(7) 0.0013(7)
F29 0.0362(7) 0.0317(7) 0.0187(6) 0.0119(5) 0.0055(5) 0.0124(5)
O28 0.0259(7) 0.0227(7) 0.0177(7) 0.0044(5) 0.0061(6) 0.0105(6)
O27 0.0306(8) 0.0256(8) 0.0189(7) 0.0075(6) 0.0048(6) 0.0112(6)
N23 0.0228(8) 0.0200(8) 0.0145(8) 0.0031(6) 0.0062(7) 0.0070(7)
N21 0.0233(8) 0.0181(8) 0.0175(8) 0.0023(6) 0.0053(7) 0.0099(7)
C26 0.0238(10) 0.0210(10) 0.0135(9) 0.0016(7) 0.0044(7) 0.0011(8)
C25 0.0215(9) 0.0204(9) 0.0125(9) 0.0044(7) 0.0016(7) 0.0028(7)
C24 0.0175(9) 0.0165(9) 0.0152(9) 0.0033(7) 0.0023(7) 0.0028(7)
C22 0.0206(9) 0.0167(9) 0.0171(9) 0.0035(7) 0.0029(7) 0.0034(7)
F19 0.0511(8) 0.0405(8) 0.0228(7) 0.0048(6) 0.0109(6) 0.0309(6)
O18 0.0264(7) 0.0243(7) 0.0154(7) 0.0052(5) 0.0045(5) 0.0085(6)
O17 0.0281(7) 0.0263(8) 0.0170(7) 0.0028(6) 0.0060(6) 0.0105(6)
N13 0.0196(8) 0.0186(8) 0.0152(8) 0.0042(6) 0.0021(6) 0.0067(6)
N11 0.0238(9) 0.0223(9) 0.0115(8) 0.0050(6) 0.0025(6) 0.0055(7)
C16 0.0234(10) 0.0220(10) 0.0234(10) 0.0072(8) 0.0043(8) 0.0094(8)
C15 0.0246(10) 0.0203(10) 0.0194(10) 0.0027(8) 0.0065(8) 0.0106(8)
C14 0.0184(9) 0.0197(9) 0.0150(9) 0.0024(7) 0.0035(7) 0.0022(7)
C12 0.0189(9) 0.0166(9) 0.0168(9) 0.0030(7) 0.0046(7) 0.0014(7)
F9 0.0254(6) 0.0289(6) 0.0251(6) 0.0061(5) 0.0121(5) 0.0122(5)
O8 0.0316(8) 0.0278(8) 0.0156(7) 0.0055(6) 0.0050(6) 0.0111(6)
O7 0.0304(8) 0.0308(8) 0.0205(7) 0.0055(6) 0.0095(6) 0.0127(6)
N3 0.0227(8) 0.0194(8) 0.0138(8) 0.0043(6) 0.0020(6) 0.0088(7)
N1 0.0232(8) 0.0232(9) 0.0139(8) 0.0061(7) 0.0028(6) 0.0068(7)
C6 0.0194(9) 0.0190(10) 0.0228(10) 0.0062(8) 0.0036(8) 0.0047(7)
C4 0.0205(9) 0.0176(9) 0.0161(9) 0.0024(7) 0.0030(7) 0.0043(7)
C5 0.0169(9) 0.0181(9) 0.0205(10) 0.0026(7) 0.0055(7) 0.0050(7)
C2 0.0199(9) 0.0185(9) 0.0170(9) 0.0041(7) 0.0035(7) 0.0034(7)
